data_2209320
loop_
_publ_author_name
'Li Zhang'
'Yang Lu'
'Qi-Tai Zheng'

_publ_section_title 1-(3,4-Dimethoxyphenyl)-4-(3,4,5-trimethoxyphenyl)perhydrofuro[3,4-<i>c</i>]furan
_journal_coeditor_code SJ2068
_journal_issue 6
_journal_name_full 'Acta Crystallographica Section E'
_journal_page_first o2460
_journal_page_last o2461
_journal_paper_doi 10.1107/S1600536806018460
_journal_volume 62
_journal_year 2006
_chemical_formula_iupac 'C23 H28 O7'
_chemical_formula_moiety 'C23 H28 O7'
_chemical_formula_sum 'C23 H28 O7'
_chemical_formula_weight 416.45
_chemical_name_common 'magnolin '
_chemical_name_systematic
;
1-(3,4-dimethoxyphenyl)-4-(3,4,5-trimethoxyphenyl)perhydrofuro[3,4-c]furan
;
_space_group_IT_number 19
_symmetry_cell_setting orthorhombic
_symmetry_space_group_name_Hall 'P 2ac 2ab'
_symmetry_space_group_name_H-M 'P 21 21 21'
_atom_sites_solution_hydrogens geom
_atom_sites_solution_primary direct
_atom_sites_solution_secondary difmap
_audit_creation_method SHELXL-97
_cell_angle_alpha 90.00
_cell_angle_beta 90.00
_cell_angle_gamma 90.00
_cell_formula_units_Z 4
_cell_length_a 8.2890(17)
_cell_length_b 8.3880(17)
_cell_length_c 30.875(6)
_cell_measurement_reflns_used 2648
_cell_measurement_temperature 295(2)
_cell_measurement_theta_max 27.28
_cell_measurement_theta_min 3.13
_cell_volume 2146.7(7)
_computing_cell_refinement 'SCALEPACK (Otwinowski & Minor, 1997)'
_computing_data_collection 'DENZO (Otwinowski & Minor, 1997)'
_computing_data_reduction SCALEPACK
_computing_molecular_graphics 'PLATON (Spek, 2003)'
_computing_publication_material SHELXL97
_computing_structure_refinement 'SHELXL97 (Sheldrick, 1997)'
_computing_structure_solution 'SHELXS97 (Sheldrick, 1997)'
_diffrn_ambient_temperature 295(2)
_diffrn_detector_area_resol_mean 0
_diffrn_measured_fraction_theta_full 0.960
_diffrn_measured_fraction_theta_max 0.952
_diffrn_measurement_device_type 'MAC DIP 2030K'
_diffrn_measurement_method \w
_diffrn_radiation_monochromator graphite
_diffrn_radiation_source 'rotate anode'
_diffrn_radiation_type MoK\a
_diffrn_radiation_wavelength 0.71073
_diffrn_reflns_av_R_equivalents 0.029
_diffrn_reflns_av_sigmaI/netI 0.0118
_diffrn_reflns_limit_h_max 10
_diffrn_reflns_limit_h_min 0
_diffrn_reflns_limit_k_max 10
_diffrn_reflns_limit_k_min -10
_diffrn_reflns_limit_l_max 39
_diffrn_reflns_limit_l_min -39
_diffrn_reflns_number 6431
_diffrn_reflns_theta_full 25.00
_diffrn_reflns_theta_max 27.28
_diffrn_reflns_theta_min 3.13
_diffrn_standards_number 0
_exptl_absorpt_coefficient_mu 0.095
_exptl_absorpt_correction_type none
_exptl_crystal_colour colourless
_exptl_crystal_density_diffrn 1.289
_exptl_crystal_density_method 'not measured'
_exptl_crystal_description needle
_exptl_crystal_F_000 888
_exptl_crystal_size_max 0.60
_exptl_crystal_size_mid 0.15
_exptl_crystal_size_min 0.15
_refine_diff_density_max 0.227
_refine_diff_density_min -0.165
_refine_ls_extinction_coef 0.035(4)
_refine_ls_extinction_expression Fc^*^=kFc[1+0.001xFc^2^\l^3^/sin(2\q)]^-1/4^
_refine_ls_extinction_method SHELXL97
_refine_ls_goodness_of_fit_ref 1.157
_refine_ls_hydrogen_treatment constr
_refine_ls_matrix_type full
_refine_ls_number_parameters 272
_refine_ls_number_reflns 2648
_refine_ls_number_restraints 0
_refine_ls_restrained_S_all 1.157
_refine_ls_R_factor_all 0.0542
_refine_ls_R_factor_gt 0.0520
_refine_ls_shift/su_max 0.001
_refine_ls_shift/su_mean 0.000
_refine_ls_structure_factor_coef Fsqd
_refine_ls_weighting_details 'calc w=1/[\s^2^(Fo^2^)+(0.0795P)^2^+0.5714P] where P=(Fo^2^+2Fc^2^)/3'
_refine_ls_weighting_scheme calc
_refine_ls_wR_factor_gt 0.1500
_refine_ls_wR_factor_ref 0.1540
_reflns_number_gt 2560
_reflns_number_total 2648
_reflns_threshold_expression I>2\s(I)
_cod_data_source_file sj2068.cif
_cod_data_source_block I
_cod_database_code 2209320
_cod_database_fobs_code 2209320

loop_
_symmetry_equiv_pos_as_xyz
'x, y, z'
'-x+1/2, -y, z+1/2'
'-x, y+1/2, -z+1/2'
'x+1/2, -y+1/2, -z'

loop_
_atom_site_type_symbol
_atom_site_label
_atom_site_fract_x
_atom_site_fract_y
_atom_site_fract_z
_atom_site_U_iso_or_equiv
_atom_site_adp_type
_atom_site_calc_flag
_atom_site_refinement_flags
_atom_site_occupancy
O O1 0.0902(4) 0.3978(3) 0.84806(7) 0.0641(7) Uani d . 1
O O2 -0.0479(3) -0.0427(3) 0.83625(7) 0.0601(6) Uani d . 1
O O3 0.4562(4) 0.7129(3) 0.94545(9) 0.0732(8) Uani d . 1
O O4 0.4261(4) 0.5892(3) 1.02693(7) 0.0678(7) Uani d . 1
O O5 0.2212(4) 0.3548(3) 1.04329(6) 0.0680(7) Uani d . 1
O O6 0.3241(4) -0.0677(3) 0.66866(7) 0.0639(7) Uani d . 1
O O7 0.4096(3) -0.3499(3) 0.69349(7) 0.0621(6) Uani d . 1
C C1 0.0509(4) 0.3303(4) 0.88915(9) 0.0508(7) Uani d . 1
H H1A -0.0625 0.3540 0.8954 0.061 Uiso calc R 1
C C2 0.0682(4) 0.1495(4) 0.88299(8) 0.0492(7) Uani d . 1
H H2A 0.1184 0.0993 0.9083 0.059 Uiso calc R 1
C C3 -0.0894(4) 0.0650(5) 0.87027(10) 0.0594(8) Uani d . 1
H H3A -0.1335 0.0075 0.8948 0.071 Uiso calc R 1
H H3B -0.1687 0.1417 0.8603 0.071 Uiso calc R 1
C C4 0.0620(4) 0.0450(4) 0.80951(9) 0.0499(7) Uani d . 1
H H4A 0.0020 0.1244 0.7927 0.060 Uiso calc R 1
C C5 0.1742(4) 0.1312(4) 0.84216(9) 0.0501(7) Uani d . 1
H H5A 0.2715 0.0685 0.8482 0.060 Uiso calc R 1
C C6 0.2155(6) 0.3006(4) 0.82979(11) 0.0688(10) Uani d . 1
H H6A 0.3198 0.3305 0.8415 0.083 Uiso calc R 1
H H6B 0.2185 0.3122 0.7985 0.083 Uiso calc R 1
C C7 0.1537(4) 0.4006(4) 0.92539(9) 0.0492(6) Uani d . 1
C C8 0.2551(4) 0.5270(4) 0.91781(9) 0.0537(7) Uani d . 1
H H8A 0.2634 0.5694 0.8901 0.064 Uiso calc R 1
C C9 0.3461(4) 0.5923(4) 0.95157(10) 0.0527(7) Uani d . 1
C C10 0.3325(4) 0.5330(4) 0.99338(9) 0.0509(7) Uani d . 1
C C11 0.2266(4) 0.4062(4) 1.00110(9) 0.0506(7) Uani d . 1
C C12 0.1388(4) 0.3387(4) 0.96739(9) 0.0522(7) Uani d . 1
H H12 0.0705 0.2529 0.9727 0.063 Uiso calc R 1
C C13 0.4140(9) 0.8370(6) 0.91721(19) 0.116(2) Uani d . 1
H H13A 0.5007 0.9126 0.9157 0.174 Uiso calc R 1
H H13B 0.3185 0.8890 0.9277 0.174 Uiso calc R 1
H H13C 0.3938 0.7943 0.8889 0.174 Uiso calc R 1
C C14 0.3947(7) 0.7487(6) 1.03995(15) 0.0905(14) Uani d . 1
H H14A 0.4659 0.7771 1.0632 0.136 Uiso calc R 1
H H14B 0.2849 0.7575 1.0495 0.136 Uiso calc R 1
H H14C 0.4122 0.8192 1.0159 0.136 Uiso calc R 1
C C15 0.1149(6) 0.2283(5) 1.05388(11) 0.0779(12) Uani d . 1
H H15A 0.1221 0.2060 1.0843 0.117 Uiso calc R 1
H H15B 0.1443 0.1349 1.0377 0.117 Uiso calc R 1
H H15C 0.0063 0.2583 1.0468 0.117 Uiso calc R 1
C C16 0.1471(4) -0.0673(4) 0.77897(9) 0.0479(6) Uani d . 1
C C17 0.1897(4) -0.0130(4) 0.73753(8) 0.0497(7) Uani d . 1
H H17 0.1592 0.0886 0.7287 0.060 Uiso calc R 1
C C18 0.2770(4) -0.1099(4) 0.70973(9) 0.0489(6) Uani d . 1
C C19 0.3229(4) -0.2629(4) 0.72315(9) 0.0487(6) Uani d . 1
C C20 0.2788(4) -0.3165(4) 0.76384(10) 0.0531(7) Uani d . 1
H H20 0.3078 -0.4185 0.7727 0.064 Uiso calc R 1
C C21 0.1914(4) -0.2187(4) 0.79151(9) 0.0526(7) Uani d . 1
H H21 0.1624 -0.2559 0.8188 0.063 Uiso calc R 1
C C22 0.2828(8) 0.0881(4) 0.65441(11) 0.0849(14) Uani d . 1
H H22A 0.3216 0.1037 0.6254 0.127 Uiso calc R 1
H H22B 0.3311 0.1655 0.6733 0.127 Uiso calc R 1
H H22C 0.1676 0.1003 0.6549 0.127 Uiso calc R 1
C C23 0.4228(5) -0.5167(4) 0.70142(13) 0.0661(9) Uani d . 1
H H23A 0.4846 -0.5654 0.6787 0.099 Uiso calc R 1
H H23B 0.3170 -0.5632 0.7022 0.099 Uiso calc R 1
H H23C 0.4757 -0.5339 0.7287 0.099 Uiso calc R 1

loop_
_atom_site_aniso_label
_atom_site_aniso_U_11
_atom_site_aniso_U_22
_atom_site_aniso_U_33
_atom_site_aniso_U_12
_atom_site_aniso_U_13
_atom_site_aniso_U_23
O1 0.0912(18) 0.0574(13) 0.0436(10) 0.0081(13) -0.0082(11) 0.0026(9)
O2 0.0585(13) 0.0718(14) 0.0500(11) -0.0101(12) 0.0052(9) -0.0161(10)
O3 0.0767(18) 0.0662(15) 0.0768(16) -0.0169(15) -0.0025(13) 0.0106(13)
O4 0.0764(17) 0.0685(15) 0.0584(12) -0.0169(14) -0.0170(12) -0.0040(11)
O5 0.0834(18) 0.0805(16) 0.0402(10) -0.0286(15) -0.0099(10) 0.0042(10)
O6 0.0904(18) 0.0543(13) 0.0470(11) 0.0001(13) 0.0156(11) -0.0002(9)
O7 0.0691(15) 0.0514(12) 0.0657(13) 0.0062(11) 0.0094(12) -0.0120(10)
C1 0.0558(17) 0.0562(17) 0.0405(12) 0.0105(14) -0.0060(12) -0.0033(12)
C2 0.0556(17) 0.0559(16) 0.0359(12) 0.0033(14) -0.0017(11) -0.0034(11)
C3 0.0596(18) 0.073(2) 0.0452(14) -0.0040(17) 0.0060(13) -0.0103(14)
C4 0.0515(16) 0.0575(16) 0.0408(12) 0.0045(13) -0.0015(11) -0.0053(12)
C5 0.0524(16) 0.0542(16) 0.0437(13) -0.0003(13) -0.0021(12) -0.0049(12)
C6 0.090(3) 0.064(2) 0.0520(16) -0.016(2) 0.0137(17) -0.0094(15)
C7 0.0544(16) 0.0526(15) 0.0406(12) 0.0081(14) -0.0024(11) -0.0054(11)
C8 0.0645(19) 0.0533(16) 0.0435(13) 0.0066(15) -0.0013(12) 0.0022(12)
C9 0.0515(17) 0.0485(15) 0.0582(16) -0.0016(14) -0.0002(13) 0.0020(13)
C10 0.0535(16) 0.0527(15) 0.0464(13) -0.0019(13) -0.0042(12) -0.0048(12)
C11 0.0561(16) 0.0544(15) 0.0413(13) -0.0051(14) -0.0035(11) -0.0023(11)
C12 0.0580(18) 0.0564(16) 0.0423(13) -0.0031(14) -0.0017(12) -0.0058(12)
C13 0.140(5) 0.074(3) 0.133(4) -0.023(3) -0.018(4) 0.044(3)
C14 0.107(4) 0.081(3) 0.083(3) -0.018(3) -0.007(3) -0.031(2)
C15 0.090(3) 0.088(3) 0.0563(18) -0.036(2) -0.0114(18) 0.0123(18)
C16 0.0509(15) 0.0501(15) 0.0427(12) 0.0018(13) -0.0057(11) -0.0061(11)
C17 0.0623(18) 0.0463(14) 0.0405(12) 0.0016(13) -0.0032(12) -0.0025(11)
C18 0.0569(16) 0.0471(14) 0.0427(13) -0.0037(13) 0.0019(12) -0.0012(11)
C19 0.0506(16) 0.0459(14) 0.0495(13) -0.0010(13) 0.0001(12) -0.0103(12)
C20 0.0618(18) 0.0449(15) 0.0525(14) -0.0030(14) -0.0054(13) 0.0010(12)
C21 0.0593(17) 0.0540(16) 0.0443(13) -0.0005(14) -0.0002(12) 0.0015(12)
C22 0.149(4) 0.0502(18) 0.0560(18) -0.003(2) 0.020(2) 0.0072(15)
C23 0.061(2) 0.0496(17) 0.088(2) 0.0088(15) -0.0029(18) -0.0136(17)

loop_
_atom_type_symbol
_atom_type_description
_atom_type_scat_dispersion_real
_atom_type_scat_dispersion_imag
_atom_type_scat_source
C C 0.0033 0.0016 'International Tables Vol C Tables 4.2.6.8 and 6.1.1.4'
H H 0.0000 0.0000 'International Tables Vol C Tables 4.2.6.8 and 6.1.1.4'
O O 0.0106 0.0060 'International Tables Vol C Tables 4.2.6.8 and 6.1.1.4'

loop_
_geom_angle_atom_site_label_1
_geom_angle_atom_site_label_2
_geom_angle_atom_site_label_3
_geom_angle
_geom_angle_publ_flag
C1 O1 C6 106.8(3) yes
C3 O2 C4 104.6(3) ?
C9 O3 C13 117.8(4) ?
C10 O4 C14 115.6(3) ?
C11 O5 C15 118.3(2) ?
C18 O6 C22 117.0(3) ?
C19 O7 C23 116.6(3) ?
O1 C1 C7 111.8(3) ?
O1 C1 C2 105.1(2) yes
C7 C1 C2 114.9(3) ?
O1 C1 H1A 108.3 ?
C7 C1 H1A 108.3 ?
C2 C1 H1A 108.3 ?
C1 C2 C3 114.1(3) yes
C1 C2 C5 104.6(3) yes
C3 C2 C5 103.2(2) ?
C1 C2 H2A 111.5 ?
C3 C2 H2A 111.5 ?
C5 C2 H2A 111.5 ?
O2 C3 C2 106.0(3) ?
O2 C3 H3A 110.5 ?
C2 C3 H3A 110.5 ?
O2 C3 H3B 110.5 ?
C2 C3 H3B 110.5 ?
H3A C3 H3B 108.7 ?
O2 C4 C16 109.7(3) ?
O2 C4 C5 104.3(2) yes
C16 C4 C5 114.7(3) ?
O2 C4 H4A 109.3 ?
C16 C4 H4A 109.3 ?
C5 C4 H4A 109.3 ?
C6 C5 C2 104.0(3) yes
C6 C5 C4 114.2(3) ?
C2 C5 C4 103.6(3) yes
C6 C5 H5A 111.5 ?
C2 C5 H5A 111.5 ?
C4 C5 H5A 111.5 ?
O1 C6 C5 105.7(3) ?
O1 C6 H6A 110.6 ?
C5 C6 H6A 110.6 ?
O1 C6 H6B 110.6 ?
C5 C6 H6B 110.6 ?
H6A C6 H6B 108.7 ?
C8 C7 C12 119.8(3) ?
C8 C7 C1 121.0(3) ?
C12 C7 C1 119.1(3) ?
C7 C8 C9 120.4(3) ?
C7 C8 H8A 119.8 ?
C9 C8 H8A 119.8 ?
O3 C9 C10 116.4(3) ?
O3 C9 C8 122.9(3) ?
C10 C9 C8 120.6(3) ?
O4 C10 C9 122.1(3) ?
O4 C10 C11 119.0(3) ?
C9 C10 C11 118.8(3) ?
O5 C11 C12 124.4(3) ?
O5 C11 C10 114.9(2) ?
C12 C11 C10 120.7(3) ?
C11 C12 C7 119.7(3) ?
C11 C12 H12 120.1 ?
C7 C12 H12 120.1 ?
O3 C13 H13A 109.5 ?
O3 C13 H13B 109.5 ?
H13A C13 H13B 109.5 ?
O3 C13 H13C 109.5 ?
H13A C13 H13C 109.5 ?
H13B C13 H13C 109.5 ?
O4 C14 H14A 109.5 ?
O4 C14 H14B 109.5 ?
H14A C14 H14B 109.5 ?
O4 C14 H14C 109.5 ?
H14A C14 H14C 109.5 ?
H14B C14 H14C 109.5 ?
O5 C15 H15A 109.5 ?
O5 C15 H15B 109.5 ?
H15A C15 H15B 109.5 ?
O5 C15 H15C 109.5 ?
H15A C15 H15C 109.5 ?
H15B C15 H15C 109.5 ?
C21 C16 C17 119.2(3) ?
C21 C16 C4 121.7(3) ?
C17 C16 C4 119.0(3) ?
C18 C17 C16 120.4(3) ?
C18 C17 H17 119.8 ?
C16 C17 H17 119.8 ?
O6 C18 C17 124.7(3) ?
O6 C18 C19 115.6(3) ?
C17 C18 C19 119.7(3) ?
O7 C19 C20 124.8(3) ?
O7 C19 C18 115.6(3) ?
C20 C19 C18 119.6(3) ?
C19 C20 C21 120.3(3) ?
C19 C20 H20 119.8 ?
C21 C20 H20 119.8 ?
C16 C21 C20 120.7(3) ?
C16 C21 H21 119.6 ?
C20 C21 H21 119.6 ?
O6 C22 H22A 109.5 ?
O6 C22 H22B 109.5 ?
H22A C22 H22B 109.5 ?
O6 C22 H22C 109.5 ?
H22A C22 H22C 109.5 ?
H22B C22 H22C 109.5 ?
O7 C23 H23A 109.5 ?
O7 C23 H23B 109.5 ?
H23A C23 H23B 109.5 ?
O7 C23 H23C 109.5 ?
H23A C23 H23C 109.5 ?
H23B C23 H23C 109.5 ?

loop_
_geom_bond_atom_site_label_1
_geom_bond_atom_site_label_2
_geom_bond_distance
_geom_bond_publ_flag
O1 C1 1.427(4) yes
O1 C6 1.436(5) ?
O2 C3 1.427(4) ?
O2 C4 1.432(4) yes
O3 C9 1.375(4) ?
O3 C13 1.402(5) ?
O4 C10 1.377(4) ?
O4 C14 1.421(5) ?
O5 C11 1.373(3) ?
O5 C15 1.418(4) ?
O6 C18 1.373(3) ?
O6 C22 1.421(5) ?
O7 C19 1.374(4) ?
O7 C23 1.424(4) ?
C1 C7 1.525(4) yes
C1 C2 1.535(4) yes
C1 H1A 0.9800 ?
C2 C3 1.537(5) ?
C2 C5 1.545(4) yes
C2 H2A 0.9800 ?
C3 H3A 0.9700 ?
C3 H3B 0.9700 ?
C4 C16 1.508(4) yes
C4 C5 1.550(4) ?
C4 H4A 0.9800 ?
C5 C6 1.511(5) ?
C5 H5A 0.9800 ?
C6 H6A 0.9700 ?
C6 H6B 0.9700 ?
C7 C8 1.373(5) ?
C7 C12 1.402(4) ?
C8 C9 1.398(4) ?
C8 H8A 0.9300 ?
C9 C10 1.388(4) ?
C10 C11 1.400(4) ?
C11 C12 1.390(4) ?
C12 H12 0.9300 ?
C13 H13A 0.9600 ?
C13 H13B 0.9600 ?
C13 H13C 0.9600 ?
C14 H14A 0.9600 ?
C14 H14B 0.9600 ?
C14 H14C 0.9600 ?
C15 H15A 0.9600 ?
C15 H15B 0.9600 ?
C15 H15C 0.9600 ?
C16 C21 1.378(4) ?
C16 C17 1.403(4) ?
C17 C18 1.386(4) ?
C17 H17 0.9300 ?
C18 C19 1.401(4) ?
C19 C20 1.384(4) ?
C20 C21 1.388(4) ?
C20 H20 0.9300 ?
C21 H21 0.9300 ?
C22 H22A 0.9600 ?
C22 H22B 0.9600 ?
C22 H22C 0.9600 ?
C23 H23A 0.9600 ?
C23 H23B 0.9600 ?
C23 H23C 0.9600 ?

loop_
_geom_torsion_atom_site_label_1
_geom_torsion_atom_site_label_2
_geom_torsion_atom_site_label_3
_geom_torsion_atom_site_label_4
_geom_torsion
_geom_torsion_publ_flag
C6 O1 C1 C7 89.8(3) ?
C6 O1 C1 C2 -35.5(3) ?
O1 C1 C2 C3 -92.8(3) yes
C7 C1 C2 C3 143.9(3) ?
O1 C1 C2 C5 19.3(3) ?
C7 C1 C2 C5 -104.1(3) ?
C4 O2 C3 C2 -41.3(3) ?
C1 C2 C3 O2 135.5(3) ?
C5 C2 C3 O2 22.6(3) ?
C3 O2 C4 C16 165.8(3) ?
C3 O2 C4 C5 42.5(3) ?
C1 C2 C5 C6 2.8(3) ?
C3 C2 C5 C6 122.4(3) ?
C1 C2 C5 C4 -116.9(3) ?
C3 C2 C5 C4 2.7(3) ?
O2 C4 C5 C6 -139.4(3) ?
C16 C4 C5 C6 100.6(3) ?
O2 C4 C5 C2 -27.0(3) ?
C16 C4 C5 C2 -147.0(3) ?
C1 O1 C6 C5 37.8(4) ?
C2 C5 C6 O1 -23.9(4) ?
C4 C5 C6 O1 88.4(3) yes
O1 C1 C7 C8 7.3(4) yes
C2 C1 C7 C8 127.0(3) ?
O1 C1 C7 C12 -175.3(3) ?
C2 C1 C7 C12 -55.6(4) ?
C12 C7 C8 C9 1.3(5) ?
C1 C7 C8 C9 178.7(3) ?
C13 O3 C9 C10 -141.1(4) ?
C13 O3 C9 C8 41.0(6) yes
C7 C8 C9 O3 176.3(3) ?
C7 C8 C9 C10 -1.5(5) ?
C14 O4 C10 C9 67.8(5) ?
C14 O4 C10 C11 -115.8(4) ?
O3 C9 C10 O4 -1.2(5) ?
C8 C9 C10 O4 176.7(3) ?
O3 C9 C10 C11 -177.7(3) ?
C8 C9 C10 C11 0.3(5) ?
C15 O5 C11 C12 -2.4(5) ?
C15 O5 C11 C10 179.0(3) ?
O4 C10 C11 O5 3.2(5) ?
C9 C10 C11 O5 179.8(3) ?
O4 C10 C11 C12 -175.3(3) ?
C9 C10 C11 C12 1.2(5) ?
O5 C11 C12 C7 -179.9(3) ?
C10 C11 C12 C7 -1.4(5) ?
C8 C7 C12 C11 0.2(5) ?
C1 C7 C12 C11 -177.2(3) ?
O2 C4 C16 C21 -36.7(4) ?
C5 C4 C16 C21 80.2(4) ?
O2 C4 C16 C17 146.8(3) ?
C5 C4 C16 C17 -96.4(3) yes
C21 C16 C17 C18 -0.8(5) ?
C4 C16 C17 C18 175.9(3) ?
C22 O6 C18 C17 1.5(5) yes
C22 O6 C18 C19 -178.6(4) ?
C16 C17 C18 O6 179.9(3) ?
C16 C17 C18 C19 0.0(5) ?
C23 O7 C19 C20 14.7(5) ?
C23 O7 C19 C18 -164.7(3) ?
O6 C18 C19 O7 0.3(4) ?
C17 C18 C19 O7 -179.8(3) ?
O6 C18 C19 C20 -179.1(3) ?
C17 C18 C19 C20 0.8(5) ?
O7 C19 C20 C21 179.8(3) ?
C18 C19 C20 C21 -0.9(5) ?
C17 C16 C21 C20 0.8(5) ?
C4 C16 C21 C20 -175.8(3) ?
C19 C20 C21 C16 0.1(5) ?

loop_
_cod_related_entry_id
_cod_related_entry_database
_cod_related_entry_code
1 ChemSpider 148016
